data_4501130
loop_
_publ_author_name
'Ye, Qiong'
'Akutagawa, Tomoyuki'
'Hoshino, Norihisa'
'Kikuchi, Takemitsu'
'Noro, Shin-ichiro'
'Xiong, Ren-Gen'
'Nakamura, Takayoshi'

_publ_section_title
;
 Polymorphs and Structural Phase Transition of [Ni(dmit)2]&#x2212;Crystals
 Induced by Flexible
 (trans-Cyclohexane-1,4-diammonium)(Benzo[18]crown-6)2Supramolecule
;
_journal_issue 9
_journal_name_full 'Crystal Growth &amp; Design'
_journal_page_first 4175
_journal_paper_doi 10.1021/cg2007556
_journal_volume 11
_journal_year 2011
_chemical_formula_moiety 'C25 H32 N Ni O6 S10'
_chemical_formula_sum 'C25 H32 N Ni O6 S10'
_chemical_formula_weight 821.83
_space_group_IT_number 2
_symmetry_cell_setting triclinic
_symmetry_Int_Tables_number 2
_symmetry_space_group_name_Hall '-P 1'
_symmetry_space_group_name_H-M 'P -1'
_atom_sites_solution_hydrogens geom
_atom_sites_solution_primary direct
_atom_sites_solution_secondary difmap
_cell_angle_alpha 108.129(2)
_cell_angle_beta 108.401(3)
_cell_angle_gamma 103.634(3)
_cell_formula_units_Z 2
_cell_length_a 11.6603(12)
_cell_length_b 13.1917(11)
_cell_length_c 13.4851(12)
_cell_measurement_reflns_used 8838
_cell_measurement_temperature 296
_cell_measurement_theta_max 27.40
_cell_measurement_theta_min 3.10
_cell_volume 1737.5(3)
_computing_cell_refinement 'RAPID AUTO'
_computing_data_collection 'RAPID AUTO (Rigaku, ????)'
_computing_data_reduction 'RAPID AUTO'
_computing_molecular_graphics 'CrystalStructure 4.0'
_computing_publication_material 'CrystalStructure 4.0 (Rigaku, 2010)'
_computing_structure_refinement 'SHELXL97 (Sheldrick, 2008)'
_computing_structure_solution 'Il Milione (Burla, et al., 2007)'
_diffrn_ambient_temperature 296
_diffrn_detector_area_resol_mean 10.000
_diffrn_measured_fraction_theta_full 0.983
_diffrn_measured_fraction_theta_max 0.983
_diffrn_measurement_device_type 'Rigaku R-AXIS RAPID'
_diffrn_measurement_method \w
_diffrn_radiation_type 'Mo K\a'
_diffrn_radiation_wavelength 0.71075
_diffrn_reflns_av_R_equivalents 0.0323
_diffrn_reflns_limit_h_max 15
_diffrn_reflns_limit_h_min -15
_diffrn_reflns_limit_k_max 16
_diffrn_reflns_limit_k_min -17
_diffrn_reflns_limit_l_max 17
_diffrn_reflns_limit_l_min -17
_diffrn_reflns_number 17054
_diffrn_reflns_theta_full 27.48
_diffrn_reflns_theta_max 27.48
_diffrn_standards_number 0
_exptl_absorpt_coefficient_mu 1.198
_exptl_absorpt_correction_T_max 0.942
_exptl_absorpt_correction_T_min 0.689
_exptl_absorpt_correction_type multi-scan
_exptl_absorpt_process_details 'ABSCOR (Rigaku, 1995)'
_exptl_crystal_colour black
_exptl_crystal_density_diffrn 1.571
_exptl_crystal_density_method 'not measured'
_exptl_crystal_description plate
_exptl_crystal_F_000 850.00
_exptl_crystal_size_max 0.300
_exptl_crystal_size_mid 0.200
_exptl_crystal_size_min 0.050
_refine_diff_density_max 0.570
_refine_diff_density_min -0.580
_refine_ls_extinction_method none
_refine_ls_goodness_of_fit_ref 1.083
_refine_ls_hydrogen_treatment constr
_refine_ls_number_parameters 397
_refine_ls_number_reflns 7839
_refine_ls_number_restraints 0
_refine_ls_R_factor_gt 0.0409
_refine_ls_shift/su_max 0.000
_refine_ls_structure_factor_coef Fsqd
_refine_ls_weighting_details 'w = 1/[\s^2^(Fo^2^)+(0.0383P)^2^+1.7191P] where P=(Fo^2^+2Fc^2^)/3'
_refine_ls_weighting_scheme calc
_refine_ls_wR_factor_ref 0.1317
_reflns_number_gt 4213
_reflns_number_total 7839
_reflns_threshold_expression F^2^>2.0\s(F^2^)
_cod_data_source_file cg2007556_si_002.cif
_cod_data_source_block '_trans-benzo2-rt'
_cod_database_code 4501130

loop_
_symmetry_equiv_pos_site_id
_symmetry_equiv_pos_as_xyz
1 +X,+Y,+Z
2 -X,-Y,-Z

loop_
_atom_site_label
_atom_site_type_symbol
_atom_site_fract_x
_atom_site_fract_y
_atom_site_fract_z
_atom_site_U_iso_or_equiv
_atom_site_adp_type
_atom_site_occupancy
_atom_site_symmetry_multiplicity
_atom_site_calc_flag
_atom_site_refinement_flags
Ni(1) Ni 0.38870(5) 0.04111(4) 0.59305(4) 0.04928(15) Uani 1.0 2 d .
S(1) S 0.47841(12) 0.17910(10) 0.76358(9) 0.0625(3) Uani 1.0 2 d .
S(2) S 0.47587(14) 0.41961(10) 0.84717(12) 0.0784(4) Uani 1.0 2 d .
S(3) S 0.3946(2) 0.60830(12) 0.81451(17) 0.1098(6) Uani 1.0 2 d .
S(4) S 0.32172(14) 0.38820(11) 0.61799(12) 0.0718(4) Uani 1.0 2 d .
S(5) S 0.31056(12) 0.14406(10) 0.51367(9) 0.0608(3) Uani 1.0 2 d .
S(6) S 0.28671(13) -0.09816(10) 0.42418(9) 0.0669(4) Uani 1.0 2 d .
S(7) S 0.27631(13) -0.34263(10) 0.33610(10) 0.0695(4) Uani 1.0 2 d .
S(8) S 0.34376(14) -0.53820(10) 0.36287(12) 0.0819(4) Uani 1.0 2 d .
S(9) S 0.44135(12) -0.31233(10) 0.56201(10) 0.0638(4) Uani 1.0 2 d .
S(10) S 0.47119(11) -0.06281(9) 0.66871(8) 0.0557(3) Uani 1.0 2 d .
O(1) O 0.1926(3) 0.1612(3) 0.9877(3) 0.0520(7) Uani 1.0 2 d .
O(2) O 0.1167(3) 0.0555(3) 0.7678(3) 0.0599(8) Uani 1.0 2 d .
O(3) O 0.1346(8) -0.1577(7) 0.6642(6) 0.0602(17) Uani 0.5000 2 d .
O(4) O 0.0471(10) -0.1823(7) 0.6511(7) 0.081(3) Uani 0.5000 2 d .
O(5) O 0.0916(3) -0.3063(3) 0.7825(3) 0.0701(9) Uani 1.0 2 d .
O(6) O 0.0981(3) -0.2098(3) 1.0007(3) 0.0561(8) Uani 1.0 2 d .
O(7) O 0.2058(3) 0.0327(3) 1.1215(2) 0.0488(7) Uani 1.0 2 d .
N(1) N 0.2248(3) -0.0578(3) 0.9085(3) 0.0435(7) Uani 1.0 2 d .
C(1) C 0.4335(5) 0.2863(4) 0.7376(4) 0.0566(11) Uani 1.0 2 d .
C(2) C 0.3975(5) 0.4789(4) 0.7623(5) 0.0746(14) Uani 1.0 2 d .
C(3) C 0.3605(4) 0.2715(4) 0.6296(4) 0.0546(11) Uani 1.0 2 d .
C(4) C 0.3288(4) -0.2076(4) 0.4459(4) 0.0530(10) Uani 1.0 2 d .
C(5) C 0.3538(5) -0.4051(4) 0.4179(4) 0.0594(11) Uani 1.0 2 d .
C(6) C 0.4079(4) -0.1930(4) 0.5527(4) 0.0497(10) Uani 1.0 2 d .
C(7) C 0.4128(4) -0.1095(4) 0.9822(4) 0.0537(11) Uani 1.0 2 d .
C(8) C 0.3630(4) -0.0365(3) 0.9261(3) 0.0424(9) Uani 1.0 2 d .
C(9) C 0.4458(4) 0.0890(4) 0.9974(4) 0.0525(10) Uani 1.0 2 d .
C(10) C 0.1785(4) 0.2283(4) 0.9272(4) 0.0519(10) Uani 1.0 2 d .
C(11) C 0.2035(5) 0.3438(4) 0.9754(5) 0.0708(14) Uani 1.0 2 d .
C(12) C 0.1779(7) 0.4008(5) 0.9046(7) 0.0945(19) Uani 1.0 2 d .
C(13) C 0.1287(6) 0.3428(6) 0.7885(7) 0.0941(19) Uani 1.0 2 d .
C(14) C 0.1065(5) 0.2272(5) 0.7384(5) 0.0751(15) Uani 1.0 2 d .
C(15) C 0.1331(4) 0.1695(4) 0.8086(4) 0.0552(11) Uani 1.0 2 d .
C(16) C 0.0687(5) -0.0076(5) 0.6446(4) 0.0742(15) Uani 1.0 2 d .
C(17) C 0.0687(17) -0.1214(9) 0.6170(6) 0.221(7) Uani 1.0 2 d .
C(18) C 0.1054(8) -0.2807(6) 0.6188(5) 0.112(3) Uani 1.0 2 d .
C(19) C 0.0316(7) -0.3548(5) 0.6591(5) 0.102(2) Uani 1.0 2 d .
C(20) C 0.0317(5) -0.3733(4) 0.8298(5) 0.0748(15) Uani 1.0 2 d .
C(21) C 0.1045(5) -0.3197(4) 0.9574(5) 0.0685(13) Uani 1.0 2 d .
C(22) C 0.1649(5) -0.1538(4) 1.1230(4) 0.0590(11) Uani 1.0 2 d .
C(23) C 0.1480(5) -0.0420(4) 1.1638(4) 0.0578(11) Uani 1.0 2 d .
C(24) C 0.1721(5) 0.1318(4) 1.1467(4) 0.0635(12) Uani 1.0 2 d .
C(25) C 0.2335(5) 0.2137(4) 1.1089(4) 0.0639(12) Uani 1.0 2 d .
H(1) H 0.1913 -0.0238 0.8654 0.0523 Uiso 1.0 2 calc R
H(2) H 0.2219 -0.0292 0.9764 0.0523 Uiso 1.0 2 calc R
H(3) H 0.1790 -0.1330 0.8732 0.0523 Uiso 1.0 2 calc R
H(4) H 0.3660 -0.0590 0.8508 0.0508 Uiso 1.0 2 calc R
H(5) H 0.3597 -0.1899 0.9332 0.0645 Uiso 1.0 2 calc R
H(6) H 0.4059 -0.0911 1.0550 0.0645 Uiso 1.0 2 calc R
H(7) H 0.4398 0.1138 1.0707 0.0630 Uiso 1.0 2 calc R
H(8) H 0.4142 0.1337 0.9579 0.0630 Uiso 1.0 2 calc R
H(9) H 0.2375 0.3837 1.0548 0.0849 Uiso 1.0 2 calc R
H(10) H 0.1944 0.4790 0.9370 0.1135 Uiso 1.0 2 calc R
H(11) H 0.1098 0.3814 0.7421 0.1130 Uiso 1.0 2 calc R
H(12) H 0.0742 0.1884 0.6589 0.0901 Uiso 1.0 2 calc R
H(13) H -0.0191 -0.0113 0.6069 0.0891 Uiso 1.0 2 calc R
H(14) H 0.1231 0.0322 0.6165 0.0891 Uiso 1.0 2 calc R
H(15) H -0.0580 -0.3596 0.6323 0.1226 Uiso 1.0 2 calc R
H(16) H 0.0317 -0.4317 0.6283 0.1226 Uiso 1.0 2 calc R
H(17) H 0.0312 -0.4505 0.7988 0.0897 Uiso 1.0 2 calc R
H(18) H -0.0577 -0.3784 0.8091 0.0897 Uiso 1.0 2 calc R
H(19) H 0.0663 -0.3671 0.9897 0.0822 Uiso 1.0 2 calc R
H(20) H 0.1945 -0.3128 0.9785 0.0822 Uiso 1.0 2 calc R
H(21) H 0.2566 -0.1410 1.1465 0.0708 Uiso 1.0 2 calc R
H(22) H 0.1301 -0.2017 1.1565 0.0708 Uiso 1.0 2 calc R
H(23) H 0.0560 -0.0552 1.1378 0.0693 Uiso 1.0 2 calc R
H(24) H 0.1878 -0.0060 1.2473 0.0693 Uiso 1.0 2 calc R
H(25) H 0.1987 0.1693 1.2290 0.0761 Uiso 1.0 2 calc R
H(26) H 0.0783 0.1083 1.1090 0.0761 Uiso 1.0 2 calc R
H(27) H 0.2098 0.2805 1.1291 0.0766 Uiso 1.0 2 calc R
H(28) H 0.3274 0.2388 1.1475 0.0766 Uiso 1.0 2 calc R

loop_
_atom_site_aniso_label
_atom_site_aniso_U_11
_atom_site_aniso_U_22
_atom_site_aniso_U_33
_atom_site_aniso_U_12
_atom_site_aniso_U_13
_atom_site_aniso_U_23
Ni(1) 0.0512(4) 0.0517(3) 0.0401(3) 0.0218(3) 0.0162(3) 0.0143(3)
S(1) 0.0697(8) 0.0586(7) 0.0444(6) 0.0305(6) 0.0112(6) 0.0115(6)
S(2) 0.0854(10) 0.0550(7) 0.0699(9) 0.0259(7) 0.0236(8) 0.0051(7)
S(3) 0.1419(16) 0.0552(8) 0.1448(16) 0.0450(9) 0.0780(14) 0.0330(10)
S(4) 0.0838(9) 0.0640(7) 0.0848(9) 0.0384(7) 0.0417(8) 0.0376(7)
S(5) 0.0709(8) 0.0631(7) 0.0471(6) 0.0323(6) 0.0194(6) 0.0213(6)
S(6) 0.0842(9) 0.0609(7) 0.0391(6) 0.0314(7) 0.0088(6) 0.0147(6)
S(7) 0.0800(9) 0.0560(7) 0.0449(6) 0.0218(6) 0.0108(6) 0.0056(6)
S(8) 0.0766(9) 0.0537(7) 0.0820(9) 0.0253(7) 0.0159(8) 0.0043(7)
S(9) 0.0712(8) 0.0552(7) 0.0537(7) 0.0301(6) 0.0154(6) 0.0150(6)
S(10) 0.0602(7) 0.0565(6) 0.0383(6) 0.0271(6) 0.0112(5) 0.0107(5)
O(1) 0.0645(19) 0.0483(15) 0.0455(15) 0.0279(14) 0.0202(14) 0.0202(14)
O(2) 0.073(2) 0.070(2) 0.0415(16) 0.0315(16) 0.0205(15) 0.0289(15)
O(3) 0.067(5) 0.063(5) 0.041(4) 0.027(4) 0.017(4) 0.014(4)
O(4) 0.079(6) 0.074(6) 0.054(5) -0.008(5) 0.035(5) 0.002(4)
O(5) 0.067(3) 0.0545(18) 0.062(2) 0.0161(16) 0.0174(17) 0.0073(16)
O(6) 0.0594(19) 0.0500(16) 0.0572(18) 0.0218(14) 0.0194(15) 0.0245(15)
O(7) 0.0519(17) 0.0551(16) 0.0454(15) 0.0229(13) 0.0228(13) 0.0237(13)
N(1) 0.0386(18) 0.0461(17) 0.0431(17) 0.0180(14) 0.0143(15) 0.0164(15)
C(1) 0.057(3) 0.047(3) 0.060(3) 0.020(2) 0.027(3) 0.011(2)
C(2) 0.076(4) 0.056(3) 0.097(4) 0.025(3) 0.045(3) 0.030(3)
C(3) 0.056(3) 0.054(3) 0.064(3) 0.025(2) 0.031(3) 0.026(3)
C(4) 0.058(3) 0.048(3) 0.042(3) 0.017(2) 0.019(2) 0.0095(19)
C(5) 0.052(3) 0.055(3) 0.056(3) 0.015(2) 0.019(3) 0.013(3)
C(6) 0.048(3) 0.055(3) 0.046(3) 0.0231(19) 0.021(2) 0.016(2)
C(7) 0.043(3) 0.042(2) 0.080(3) 0.0196(18) 0.024(3) 0.029(3)
C(8) 0.034(2) 0.051(2) 0.042(2) 0.0197(17) 0.0157(17) 0.0164(18)
C(9) 0.043(3) 0.047(3) 0.079(3) 0.0259(18) 0.028(3) 0.031(3)
C(10) 0.046(3) 0.053(3) 0.069(3) 0.0228(19) 0.028(3) 0.033(3)
C(11) 0.074(4) 0.053(3) 0.094(4) 0.029(3) 0.037(3) 0.037(3)
C(12) 0.108(5) 0.067(4) 0.140(6) 0.043(4) 0.062(5) 0.063(5)
C(13) 0.101(5) 0.100(5) 0.134(6) 0.057(4) 0.061(5) 0.088(5)
C(14) 0.079(4) 0.092(4) 0.086(4) 0.043(3) 0.042(3) 0.061(4)
C(15) 0.050(3) 0.067(3) 0.068(3) 0.029(3) 0.030(3) 0.042(3)
C(16) 0.080(4) 0.096(4) 0.045(3) 0.034(3) 0.015(3) 0.038(3)
C(17) 0.46(2) 0.127(8) 0.044(4) 0.157(11) 0.043(7) 0.030(5)
C(18) 0.186(8) 0.075(4) 0.066(4) 0.051(5) 0.056(5) 0.016(4)
C(19) 0.115(5) 0.071(4) 0.067(4) 0.034(4) 0.013(4) -0.011(3)
C(20) 0.060(3) 0.047(3) 0.096(4) 0.017(3) 0.024(3) 0.015(3)
C(21) 0.069(4) 0.051(3) 0.091(4) 0.026(3) 0.031(3) 0.036(3)
C(22) 0.055(3) 0.069(3) 0.057(3) 0.022(3) 0.019(3) 0.036(3)
C(23) 0.063(3) 0.066(3) 0.045(3) 0.019(3) 0.024(2) 0.026(3)
C(24) 0.082(4) 0.069(3) 0.051(3) 0.039(3) 0.035(3) 0.024(3)
C(25) 0.086(4) 0.052(3) 0.048(3) 0.034(3) 0.025(3) 0.012(3)

loop_
_atom_type_symbol
_atom_type_description
_atom_type_scat_dispersion_real
_atom_type_scat_dispersion_imag
_atom_type_scat_source
C C 0.0033 0.0016
;
International Tables for Crystallography
(1992, Vol. C, Tables 4.2.6.8 and 6.1.1.4)
;
H H 0.0000 0.0000
;
International Tables for Crystallography
(1992, Vol. C, Table 6.1.1.4)
;
N N 0.0061 0.0033
;
International Tables for Crystallography
(1992, Vol. C, Tables 4.2.6.8 and 6.1.1.4)
;
Ni Ni 0.3393 1.1124
;
International Tables for Crystallography
(1992, Vol. C, Tables 4.2.6.8 and 6.1.1.4)
;
O O 0.0106 0.0060
;
International Tables for Crystallography
(1992, Vol. C, Tables 4.2.6.8 and 6.1.1.4)
;
S S 0.1246 0.1234
;
International Tables for Crystallography
(1992, Vol. C, Tables 4.2.6.8 and 6.1.1.4)
;

loop_
_geom_angle_atom_site_label_1
_geom_angle_atom_site_label_2
_geom_angle_atom_site_label_3
_geom_angle
_geom_angle_publ_flag
_geom_angle_site_symmetry_1
_geom_angle_site_symmetry_3
S(1) Ni(1) S(5) 92.90(6) yes . .
S(1) Ni(1) S(6) 176.03(7) yes . .
S(1) Ni(1) S(10) 88.17(5) yes . .
S(5) Ni(1) S(6) 86.24(5) yes . .
S(5) Ni(1) S(10) 177.83(7) yes . .
S(6) Ni(1) S(10) 92.82(5) yes . .
Ni(1) S(1) C(1) 102.14(14) yes . .
C(1) S(2) C(2) 97.5(3) yes . .
C(2) S(4) C(3) 97.5(3) yes . .
Ni(1) S(5) C(3) 102.44(19) yes . .
Ni(1) S(6) C(4) 102.83(13) yes . .
C(4) S(7) C(5) 97.8(2) yes . .
C(5) S(9) C(6) 97.5(3) yes . .
Ni(1) S(10) C(6) 102.25(17) yes . .
C(10) O(1) C(25) 118.6(4) yes . .
C(15) O(2) C(16) 117.5(5) yes . .
O(4) O(3) C(17) 61.1(12) yes . .
O(4) O(3) C(18) 81.6(9) yes . .
C(17) O(3) C(18) 120.3(7) yes . .
O(3) O(4) C(17) 68.6(14) yes . .
O(3) O(4) C(18) 63.3(9) yes . .
C(17) O(4) C(18) 112.9(14) yes . .
C(19) O(5) C(20) 113.5(4) yes . .
C(21) O(6) C(22) 111.6(4) yes . .
C(23) O(7) C(24) 110.0(4) yes . .
S(1) C(1) S(2) 122.5(3) yes . .
S(1) C(1) C(3) 121.7(4) yes . .
S(2) C(1) C(3) 115.8(4) yes . .
S(2) C(2) S(3) 123.3(4) yes . .
S(2) C(2) S(4) 113.2(3) yes . .
S(3) C(2) S(4) 123.6(4) yes . .
S(4) C(3) S(5) 123.2(3) yes . .
S(4) C(3) C(1) 116.0(4) yes . .
S(5) C(3) C(1) 120.8(4) yes . .
S(6) C(4) S(7) 123.1(3) yes . .
S(6) C(4) C(6) 121.2(3) yes . .
S(7) C(4) C(6) 115.7(4) yes . .
S(7) C(5) S(8) 122.8(3) yes . .
S(7) C(5) S(9) 112.8(3) yes . .
S(8) C(5) S(9) 124.3(4) yes . .
S(9) C(6) S(10) 123.0(3) yes . .
S(9) C(6) C(4) 116.1(3) yes . .
S(10) C(6) C(4) 120.9(4) yes . .
C(8) C(7) C(9) 110.8(4) yes . 2_657
N(1) C(8) C(7) 109.4(4) yes . .
N(1) C(8) C(9) 110.5(4) yes . .
C(7) C(8) C(9) 111.2(3) yes . .
C(7) C(9) C(8) 110.2(4) yes 2_657 .
O(1) C(10) C(11) 124.9(5) yes . .
O(1) C(10) C(15) 114.9(4) yes . .
C(11) C(10) C(15) 120.2(6) yes . .
C(10) C(11) C(12) 119.6(5) yes . .
C(11) C(12) C(13) 120.3(6) yes . .
C(12) C(13) C(14) 121.0(8) yes . .
C(13) C(14) C(15) 119.1(6) yes . .
O(2) C(15) C(10) 116.6(5) yes . .
O(2) C(15) C(14) 123.7(5) yes . .
C(10) C(15) C(14) 119.7(5) yes . .
O(2) C(16) C(17) 110.7(6) yes . .
O(3) C(17) O(4) 50.3(10) yes . .
O(3) C(17) C(16) 132.2(8) yes . .
O(4) C(17) C(16) 133.0(14) yes . .
O(3) C(18) O(4) 35.0(6) yes . .
O(3) C(18) C(19) 121.1(8) yes . .
O(4) C(18) C(19) 94.6(8) yes . .
O(5) C(19) C(18) 109.0(4) yes . .
O(5) C(20) C(21) 109.7(4) yes . .
O(6) C(21) C(20) 108.6(5) yes . .
O(6) C(22) C(23) 109.1(4) yes . .
O(7) C(23) C(22) 110.9(5) yes . .
O(7) C(24) C(25) 112.2(5) yes . .
O(1) C(25) C(24) 110.0(3) yes . .
C(8) N(1) H(1) 109.465 no . .
C(8) N(1) H(2) 109.473 no . .
C(8) N(1) H(3) 109.467 no . .
H(1) N(1) H(2) 109.465 no . .
H(1) N(1) H(3) 109.473 no . .
H(2) N(1) H(3) 109.485 no . .
C(8) C(7) H(5) 109.483 no . .
C(8) C(7) H(6) 109.480 no . .
C(9) C(7) H(5) 109.481 no 2_657 .
C(9) C(7) H(6) 109.482 no 2_657 .
H(5) C(7) H(6) 108.063 no . .
N(1) C(8) H(4) 108.568 no . .
C(7) C(8) H(4) 108.560 no . .
C(9) C(8) H(4) 108.563 no . .
C(7) C(9) H(7) 109.627 no 2_657 .
C(7) C(9) H(8) 109.625 no 2_657 .
C(8) C(9) H(7) 109.620 no . .
C(8) C(9) H(8) 109.621 no . .
H(7) C(9) H(8) 108.141 no . .
C(10) C(11) H(9) 120.188 no . .
C(12) C(11) H(9) 120.194 no . .
C(11) C(12) H(10) 119.834 no . .
C(13) C(12) H(10) 119.829 no . .
C(12) C(13) H(11) 119.494 no . .
C(14) C(13) H(11) 119.494 no . .
C(13) C(14) H(12) 120.463 no . .
C(15) C(14) H(12) 120.458 no . .
O(2) C(16) H(13) 109.508 no . .
O(2) C(16) H(14) 109.513 no . .
C(17) C(16) H(13) 109.513 no . .
C(17) C(16) H(14) 109.510 no . .
H(13) C(16) H(14) 108.076 no . .
O(5) C(19) H(15) 109.887 no . .
O(5) C(19) H(16) 109.877 no . .
C(18) C(19) H(15) 109.883 no . .
C(18) C(19) H(16) 109.879 no . .
H(15) C(19) H(16) 108.297 no . .
O(5) C(20) H(17) 109.716 no . .
O(5) C(20) H(18) 109.726 no . .
C(21) C(20) H(17) 109.717 no . .
C(21) C(20) H(18) 109.732 no . .
H(17) C(20) H(18) 108.206 no . .
O(6) C(21) H(19) 109.981 no . .
O(6) C(21) H(20) 109.976 no . .
C(20) C(21) H(19) 109.977 no . .
C(20) C(21) H(20) 109.981 no . .
H(19) C(21) H(20) 108.362 no . .
O(6) C(22) H(21) 109.872 no . .
O(6) C(22) H(22) 109.868 no . .
C(23) C(22) H(21) 109.873 no . .
C(23) C(22) H(22) 109.871 no . .
H(21) C(22) H(22) 108.291 no . .
O(7) C(23) H(23) 109.451 no . .
O(7) C(23) H(24) 109.458 no . .
C(22) C(23) H(23) 109.460 no . .
C(22) C(23) H(24) 109.460 no . .
H(23) C(23) H(24) 108.042 no . .
O(7) C(24) H(25) 109.177 no . .
O(7) C(24) H(26) 109.173 no . .
C(25) C(24) H(25) 109.166 no . .
C(25) C(24) H(26) 109.165 no . .
H(25) C(24) H(26) 107.883 no . .
O(1) C(25) H(27) 109.648 no . .
O(1) C(25) H(28) 109.649 no . .
C(24) C(25) H(27) 109.658 no . .
C(24) C(25) H(28) 109.649 no . .
H(27) C(25) H(28) 108.163 no . .

loop_
_geom_bond_atom_site_label_1
_geom_bond_atom_site_label_2
_geom_bond_distance
_geom_bond_publ_flag
_geom_bond_site_symmetry_2
Ni(1) S(1) 2.1621(11) yes .
Ni(1) S(5) 2.1663(16) yes .
Ni(1) S(6) 2.1522(10) yes .
Ni(1) S(10) 2.1721(15) yes .
S(1) C(1) 1.714(6) yes .
S(2) C(1) 1.741(4) yes .
S(2) C(2) 1.730(7) yes .
S(3) C(2) 1.645(6) yes .
S(4) C(2) 1.722(5) yes .
S(4) C(3) 1.741(6) yes .
S(5) C(3) 1.714(4) yes .
S(6) C(4) 1.708(6) yes .
S(7) C(4) 1.736(4) yes .
S(7) C(5) 1.732(6) yes .
S(8) C(5) 1.638(5) yes .
S(9) C(5) 1.731(4) yes .
S(9) C(6) 1.740(6) yes .
S(10) C(6) 1.716(4) yes .
O(1) C(10) 1.382(7) yes .
O(1) C(25) 1.423(5) yes .
O(2) C(15) 1.373(6) yes .
O(2) C(16) 1.448(5) yes .
O(3) O(4) 0.934(15) yes .
O(3) C(17) 1.130(18) yes .
O(3) C(18) 1.454(11) yes .
O(4) C(17) 1.062(16) yes .
O(4) C(18) 1.609(15) yes .
O(5) C(19) 1.435(7) yes .
O(5) C(20) 1.421(8) yes .
O(6) C(21) 1.414(6) yes .
O(6) C(22) 1.425(5) yes .
O(7) C(23) 1.425(7) yes .
O(7) C(24) 1.424(7) yes .
N(1) C(8) 1.495(5) yes .
C(1) C(3) 1.359(7) yes .
C(4) C(6) 1.367(6) yes .
C(7) C(8) 1.508(7) yes .
C(7) C(9) 1.525(7) yes 2_657
C(8) C(9) 1.505(5) yes .
C(10) C(11) 1.372(7) yes .
C(10) C(15) 1.393(7) yes .
C(11) C(12) 1.392(11) yes .
C(12) C(13) 1.359(11) yes .
C(13) C(14) 1.383(9) yes .
C(14) C(15) 1.395(10) yes .
C(16) C(17) 1.431(14) yes .
C(18) C(19) 1.491(12) yes .
C(20) C(21) 1.489(7) yes .
C(22) C(23) 1.489(8) yes .
C(24) C(25) 1.466(8) yes .
N(1) H(1) 0.890 no .
N(1) H(2) 0.890 no .
N(1) H(3) 0.890 no .
C(7) H(5) 0.970 no .
C(7) H(6) 0.970 no .
C(8) H(4) 0.980 no .
C(9) H(7) 0.970 no .
C(9) H(8) 0.970 no .
C(11) H(9) 0.930 no .
C(12) H(10) 0.930 no .
C(13) H(11) 0.930 no .
C(14) H(12) 0.930 no .
C(16) H(13) 0.970 no .
C(16) H(14) 0.970 no .
C(19) H(15) 0.970 no .
C(19) H(16) 0.970 no .
C(20) H(17) 0.970 no .
C(20) H(18) 0.970 no .
C(21) H(19) 0.970 no .
C(21) H(20) 0.970 no .
C(22) H(21) 0.970 no .
C(22) H(22) 0.970 no .
C(23) H(23) 0.970 no .
C(23) H(24) 0.970 no .
C(24) H(25) 0.970 no .
C(24) H(26) 0.970 no .
C(25) H(27) 0.970 no .
C(25) H(28) 0.970 no .

loop_
_geom_contact_atom_site_label_1
_geom_contact_atom_site_label_2
_geom_contact_distance
_geom_contact_publ_flag
_geom_contact_site_symmetry_2
O(1) O(2) 2.591(4) no .
O(1) O(7) 2.829(5) no .
O(2) O(3) 2.814(9) no .
O(2) O(4) 2.809(9) no .
O(3) O(5) 2.937(10) no .
O(4) O(5) 2.776(11) no .
O(5) O(6) 2.788(5) no .
O(6) O(7) 2.835(4) no .
C(7) C(7) 2.908(6) no 2_657
C(8) C(8) 2.905(5) no 2_657
C(9) C(9) 2.925(7) no 2_657
C(10) C(13) 2.757(11) no .
C(10) C(24) 3.582(8) no .
C(11) C(14) 2.774(8) no .
C(11) C(25) 2.849(9) no .
C(12) C(15) 2.761(8) no .
C(14) C(16) 2.820(9) no .
C(17) C(19) 3.256(14) no .
S(8) C(25) 3.516(4) no 1_544
O(1) N(1) 2.911(5) no .
O(1) C(9) 3.287(6) no .
O(1) C(23) 3.514(5) no 2_557
O(2) N(1) 2.926(6) no .
O(2) C(23) 3.471(7) no 2_557
O(3) N(1) 2.856(8) no .
O(3) C(8) 3.266(7) no .
O(4) N(1) 3.057(8) no .
O(5) N(1) 2.918(4) no .
O(5) C(7) 3.566(4) no .
O(6) N(1) 3.012(6) no .
O(7) N(1) 2.849(5) no .
N(1) O(1) 2.911(5) no .
N(1) O(2) 2.926(6) no .
N(1) O(3) 2.856(8) no .
N(1) O(4) 3.057(8) no .
N(1) O(5) 2.918(4) no .
N(1) O(6) 3.012(6) no .
N(1) O(7) 2.849(5) no .
N(1) C(17) 3.490(9) no .
C(2) C(13) 3.408(11) no .
C(7) O(5) 3.566(4) no .
C(8) O(3) 3.266(7) no .
C(9) O(1) 3.287(6) no .
C(10) C(23) 3.578(6) no 2_557
C(13) C(2) 3.408(11) no .
C(15) C(23) 3.503(8) no 2_557
C(17) N(1) 3.490(9) no .
C(23) O(1) 3.514(5) no 2_557
C(23) O(2) 3.471(7) no 2_557
C(23) C(10) 3.578(6) no 2_557
C(23) C(15) 3.503(8) no 2_557
C(25) S(8) 3.516(4) no 1_566
O(1) H(9) 2.6512 no .
O(1) H(25) 3.1996 no .
O(1) H(26) 2.5661 no .
O(2) H(12) 2.6511 no .
O(3) H(13) 3.0366 no .
O(3) H(14) 2.7946 no .
O(3) H(15) 2.8599 no .
O(3) H(16) 3.3529 no .
O(4) H(13) 2.7209 no .
O(4) H(14) 2.9845 no .
O(4) H(15) 2.2631 no .
O(4) H(16) 3.1644 no .
O(5) H(19) 3.2167 no .
O(5) H(20) 2.5728 no .
O(6) H(17) 3.1954 no .
O(6) H(18) 2.5455 no .
O(6) H(23) 2.5530 no .
O(6) H(24) 3.2083 no .
O(7) H(21) 2.5898 no .
O(7) H(22) 3.2319 no .
O(7) H(27) 3.2272 no .
O(7) H(28) 2.6082 no .
N(1) H(5) 2.6352 no .
N(1) H(6) 2.6265 no .
N(1) H(7) 2.6403 no .
N(1) H(8) 2.6635 no .
C(7) H(1) 3.2157 no .
C(7) H(2) 2.6711 no .
C(7) H(3) 2.5446 no .
C(7) H(4) 2.6793 no 2_657
C(7) H(6) 3.2524 no 2_657
C(7) H(7) 2.7080 no .
C(7) H(8) 3.3206 no .
C(8) H(4) 3.2225 no 2_657
C(8) H(5) 3.3192 no 2_657
C(8) H(6) 2.7052 no 2_657
C(8) H(7) 2.7197 no 2_657
C(8) H(8) 3.3302 no 2_657
C(9) H(1) 2.6688 no .
C(9) H(2) 2.5816 no .
C(9) H(3) 3.2280 no .
C(9) H(4) 2.6908 no 2_657
C(9) H(5) 3.3191 no .
C(9) H(6) 2.7050 no .
C(9) H(7) 3.2715 no 2_657
C(10) H(10) 3.2272 no .
C(10) H(12) 3.2527 no .
C(10) H(27) 2.4718 no .
C(10) H(28) 2.8695 no .
C(11) H(11) 3.2238 no .
C(11) H(27) 2.4519 no .
C(11) H(28) 3.1965 no .
C(12) H(12) 3.2229 no .
C(13) H(9) 3.2233 no .
C(14) H(10) 3.2224 no .
C(14) H(13) 2.8115 no .
C(14) H(14) 2.6757 no .
C(15) H(9) 3.2373 no .
C(15) H(11) 3.2340 no .
C(15) H(13) 2.6755 no .
C(15) H(14) 2.6060 no .
C(16) H(12) 2.5158 no .
C(17) H(15) 3.2410 no .
C(19) H(17) 2.5741 no .
C(19) H(18) 2.6146 no .
C(20) H(15) 2.6179 no .
C(20) H(16) 2.5835 no .
C(21) H(21) 2.5773 no .
C(21) H(22) 2.5299 no .
C(22) H(19) 2.5485 no .
C(22) H(20) 2.5571 no .
C(23) H(25) 2.5021 no .
C(23) H(26) 2.5349 no .
C(24) H(23) 2.4634 no .
C(24) H(24) 2.5893 no .
C(25) H(9) 2.5605 no .
H(1) H(4) 2.2463 no .
H(1) H(5) 3.4105 no .
H(1) H(6) 3.4649 no .
H(1) H(7) 2.9463 no .
H(1) H(8) 2.5343 no .
H(2) H(4) 2.7459 no .
H(2) H(5) 2.9737 no .
H(2) H(6) 2.5145 no .
H(2) H(7) 2.4161 no .
H(2) H(8) 2.8496 no .
H(3) H(4) 2.3231 no .
H(3) H(5) 2.3885 no .
H(3) H(6) 2.7726 no .
H(3) H(7) 3.4292 no .
H(3) H(8) 3.4894 no .
H(4) H(5) 2.3256 no .
H(4) H(5) 3.5647 no 2_657
H(4) H(6) 2.8268 no .
H(4) H(6) 2.5349 no 2_657
H(4) H(7) 2.8256 no .
H(4) H(7) 2.5507 no 2_657
H(4) H(8) 2.3220 no .
H(4) H(8) 3.5766 no 2_657
H(5) H(7) 3.5882 no .
H(5) H(7) 2.3406 no 2_657
H(5) H(8) 2.3689 no 2_657
H(6) H(7) 2.5675 no .
H(6) H(7) 2.8394 no 2_657
H(6) H(8) 3.5883 no .
H(6) H(8) 2.3392 no 2_657
H(9) H(10) 2.3228 no .
H(9) H(27) 1.9514 no .
H(9) H(28) 2.8142 no .
H(10) H(11) 2.2791 no .
H(11) H(12) 2.3119 no .
H(12) H(13) 2.3735 no .
H(12) H(14) 2.2193 no .
H(15) H(17) 2.8899 no .
H(15) H(18) 2.4715 no .
H(16) H(17) 2.3899 no .
H(16) H(18) 2.8990 no .
H(17) H(19) 2.3157 no .
H(17) H(20) 2.3476 no .
H(18) H(19) 2.3449 no .
H(18) H(20) 2.8181 no .
H(19) H(21) 2.8788 no .
H(19) H(22) 2.3458 no .
H(20) H(21) 2.4067 no .
H(20) H(22) 2.8191 no .
H(21) H(23) 2.8150 no .
H(21) H(24) 2.3485 no .
H(22) H(23) 2.3441 no .
H(22) H(24) 2.3041 no .
H(23) H(25) 2.6778 no .
H(23) H(26) 2.2778 no .
H(24) H(25) 2.3784 no .
H(24) H(26) 2.9204 no .
H(25) H(27) 2.2876 no .
H(25) H(28) 2.3068 no .
H(26) H(27) 2.3019 no .
H(26) H(28) 2.7936 no .
Ni(1) H(14) 3.1897 no .
S(1) H(6) 3.0943 no 2_657
S(1) H(8) 3.1294 no .
S(1) H(21) 3.1649 no 2_657
S(2) H(9) 3.2619 no 2_667
S(3) H(5) 2.8437 no 1_565
S(3) H(7) 3.2880 no 2_667
S(3) H(8) 3.4020 no 2_667
S(3) H(11) 3.5200 no .
S(3) H(28) 3.1721 no 2_667
S(4) H(11) 3.3937 no .
S(5) H(13) 3.0319 no 2_556
S(5) H(14) 3.2474 no .
S(5) H(24) 3.1410 no 1_554
S(6) H(21) 3.4958 no 1_554
S(6) H(22) 3.1341 no 1_554
S(6) H(24) 3.0382 no 1_554
S(7) H(17) 3.4338 no 2_546
S(7) H(18) 3.4376 no 2_546
S(8) H(15) 3.3168 no 2_546
S(8) H(18) 3.0841 no 2_546
S(8) H(25) 3.4161 no 1_544
S(8) H(27) 2.9214 no 1_544
S(8) H(28) 3.3456 no 1_544
S(10) H(4) 3.0641 no .
S(10) H(6) 3.2568 no 2_657
S(10) H(21) 3.2132 no 2_657
S(10) H(24) 3.5679 no 2_657
O(1) H(1) 2.4782 no .
O(1) H(2) 2.5788 no .
O(1) H(7) 3.0340 no .
O(1) H(8) 2.8250 no .
O(1) H(23) 2.5958 no 2_557
O(2) H(1) 2.0363 no .
O(2) H(2) 3.3296 no .
O(2) H(3) 3.3360 no .
O(2) H(8) 3.2745 no .
O(2) H(23) 2.7006 no 2_557
O(2) H(24) 3.3837 no 2_557
O(3) H(1) 2.5011 no .
O(3) H(3) 2.5978 no .
O(3) H(4) 2.7071 no .
O(4) H(1) 2.6578 no .
O(4) H(3) 2.6771 no .
O(4) H(4) 3.4390 no .
O(5) H(1) 3.3214 no .
O(5) H(2) 3.3812 no .
O(5) H(3) 2.0336 no .
O(5) H(5) 2.8361 no .
O(6) H(2) 2.6525 no .
O(6) H(3) 2.5559 no .
O(6) H(5) 3.4250 no .
O(6) H(6) 3.2939 no .
O(6) H(26) 2.9713 no 2_557
O(6) H(27) 3.2037 no 2_557
O(7) H(1) 3.2369 no .
O(7) H(2) 1.9597 no .
O(7) H(3) 3.2473 no .
O(7) H(6) 3.3343 no .
O(7) H(7) 3.0525 no .
O(7) H(26) 3.3307 no 2_557
N(1) H(26) 3.3555 no 2_557
C(2) H(11) 3.1868 no .
C(3) H(12) 3.4474 no .
C(3) H(14) 3.5899 no .
C(5) H(18) 3.5616 no 2_546
C(7) H(20) 3.2088 no .
C(7) H(21) 3.3417 no .
C(9) H(28) 3.2358 no .
C(10) H(1) 3.2193 no .
C(10) H(8) 3.2408 no .
C(10) H(22) 3.3068 no 2_557
C(10) H(23) 2.7847 no 2_557
C(11) H(19) 3.3945 no 2_557
C(11) H(22) 3.4536 no 2_557
C(12) H(17) 3.2546 no 1_565
C(12) H(19) 3.5631 no 2_557
C(12) H(20) 3.5348 no 1_565
C(12) H(22) 3.5789 no 2_557
C(13) H(17) 3.1746 no 1_565
C(13) H(22) 3.5694 no 2_557
C(14) H(22) 3.4720 no 2_557
C(15) H(1) 3.0418 no .
C(15) H(8) 3.4893 no .
C(15) H(22) 3.3496 no 2_557
C(15) H(23) 2.7883 no 2_557
C(15) H(24) 3.5541 no 2_557
C(16) H(1) 2.9680 no .
C(16) H(13) 3.3548 no 2_556
C(16) H(14) 3.3888 no 2_556
C(17) H(1) 2.8894 no .
C(17) H(3) 3.3511 no .
C(17) H(4) 3.5736 no .
C(17) H(12) 3.2783 no 2_556
C(18) H(1) 3.5819 no .
C(18) H(3) 3.0817 no .
C(18) H(4) 3.4192 no .
C(19) H(3) 3.0152 no .
C(20) H(3) 2.9981 no .
C(20) H(5) 3.5497 no .
C(20) H(10) 3.3535 no 1_545
C(20) H(11) 3.5188 no 1_545
C(20) H(27) 3.4536 no 2_557
C(21) H(3) 3.0762 no .
C(21) H(5) 3.2336 no .
C(21) H(6) 3.5768 no .
C(21) H(10) 3.0444 no 1_545
C(22) H(2) 3.0642 no .
C(22) H(3) 3.5142 no .
C(22) H(6) 3.2290 no .
C(23) H(2) 2.9551 no .
C(23) H(26) 3.4706 no 2_557
C(24) H(2) 2.9173 no .
C(24) H(23) 3.5629 no 2_557
C(24) H(26) 3.5961 no 2_557
C(25) H(1) 3.5615 no .
C(25) H(2) 3.0908 no .
C(25) H(7) 3.1048 no .
C(25) H(8) 3.4803 no .
C(25) H(18) 3.4911 no 2_557
C(25) H(23) 3.4765 no 2_557
H(1) O(1) 2.4782 no .
H(1) O(2) 2.0363 no .
H(1) O(3) 2.5011 no .
H(1) O(4) 2.6578 no .
H(1) O(5) 3.3214 no .
H(1) O(7) 3.2369 no .
H(1) C(10) 3.2193 no .
H(1) C(15) 3.0418 no .
H(1) C(16) 2.9680 no .
H(1) C(17) 2.8894 no .
H(1) C(18) 3.5819 no .
H(1) C(25) 3.5615 no .
H(1) H(14) 3.5465 no .
H(1) H(23) 3.2813 no 2_557
H(1) H(26) 3.2431 no 2_557
H(2) O(1) 2.5788 no .
H(2) O(2) 3.3296 no .
H(2) O(5) 3.3812 no .
H(2) O(6) 2.6525 no .
H(2) O(7) 1.9597 no .
H(2) C(22) 3.0642 no .
H(2) C(23) 2.9551 no .
H(2) C(24) 2.9173 no .
H(2) C(25) 3.0908 no .
H(2) H(21) 3.0666 no .
H(2) H(23) 3.3780 no .
H(2) H(26) 3.2544 no .
H(2) H(26) 3.1073 no 2_557
H(2) H(28) 3.2278 no .
H(3) O(2) 3.3360 no .
H(3) O(3) 2.5978 no .
H(3) O(4) 2.6771 no .
H(3) O(5) 2.0336 no .
H(3) O(6) 2.5559 no .
H(3) O(7) 3.2473 no .
H(3) C(17) 3.3511 no .
H(3) C(18) 3.0817 no .
H(3) C(19) 3.0152 no .
H(3) C(20) 2.9981 no .
H(3) C(21) 3.0762 no .
H(3) C(22) 3.5142 no .
H(3) H(15) 3.3948 no .
H(3) H(18) 3.3740 no .
H(3) H(20) 3.1319 no .
H(3) H(21) 3.5489 no .
H(3) H(26) 3.1676 no 2_557
H(4) S(10) 3.0641 no .
H(4) O(3) 2.7071 no .
H(4) O(4) 3.4390 no .
H(4) C(17) 3.5736 no .
H(4) C(18) 3.4192 no .
H(5) S(3) 2.8437 no 1_545
H(5) O(5) 2.8361 no .
H(5) O(6) 3.4250 no .
H(5) C(20) 3.5497 no .
H(5) C(21) 3.2336 no .
H(5) H(20) 2.5694 no .
H(5) H(21) 3.3961 no .
H(6) S(1) 3.0943 no 2_657
H(6) S(10) 3.2568 no 2_657
H(6) O(6) 3.2939 no .
H(6) O(7) 3.3343 no .
H(6) C(21) 3.5768 no .
H(6) C(22) 3.2290 no .
H(6) H(20) 2.9688 no .
H(6) H(21) 2.5117 no .
H(7) S(3) 3.2880 no 2_667
H(7) O(1) 3.0340 no .
H(7) O(7) 3.0525 no .
H(7) C(25) 3.1048 no .
H(7) H(28) 2.5150 no .
H(8) S(1) 3.1294 no .
H(8) S(3) 3.4020 no 2_667
H(8) O(1) 2.8250 no .
H(8) O(2) 3.2745 no .
H(8) C(10) 3.2408 no .
H(8) C(15) 3.4893 no .
H(8) C(25) 3.4803 no .
H(8) H(28) 3.0937 no .
H(9) S(2) 3.2619 no 2_667
H(9) H(18) 3.1950 no 2_557
H(9) H(19) 3.3418 no 2_557
H(10) C(20) 3.3535 no 1_565
H(10) C(21) 3.0444 no 1_565
H(10) H(17) 2.7629 no 1_565
H(10) H(19) 2.8385 no 1_565
H(10) H(20) 2.6265 no 1_565
H(11) S(3) 3.5200 no .
H(11) S(4) 3.3937 no .
H(11) C(2) 3.1868 no .
H(11) C(20) 3.5188 no 1_565
H(11) H(16) 3.4338 no 1_565
H(11) H(17) 2.5862 no 1_565
H(12) C(3) 3.4474 no .
H(12) C(17) 3.2783 no 2_556
H(12) H(13) 3.3680 no 2_556
H(12) H(14) 3.5043 no 2_556
H(13) S(5) 3.0319 no 2_556
H(13) C(16) 3.3548 no 2_556
H(13) H(12) 3.3680 no 2_556
H(13) H(13) 3.1431 no 2_556
H(13) H(14) 2.7644 no 2_556
H(13) H(23) 3.4701 no 2_557
H(13) H(24) 3.1887 no 2_557
H(14) Ni(1) 3.1897 no .
H(14) S(5) 3.2474 no .
H(14) C(3) 3.5899 no .
H(14) C(16) 3.3888 no 2_556
H(14) H(1) 3.5465 no .
H(14) H(12) 3.5043 no 2_556
H(14) H(13) 2.7644 no 2_556
H(14) H(14) 3.2150 no 2_556
H(15) S(8) 3.3168 no 2_546
H(15) H(3) 3.3948 no .
H(16) H(11) 3.4338 no 1_545
H(16) H(16) 3.1057 no 2_546
H(17) S(7) 3.4338 no 2_546
H(17) C(12) 3.2546 no 1_545
H(17) C(13) 3.1746 no 1_545
H(17) H(10) 2.7629 no 1_545
H(17) H(11) 2.5862 no 1_545
H(18) S(7) 3.4376 no 2_546
H(18) S(8) 3.0841 no 2_546
H(18) C(5) 3.5616 no 2_546
H(18) C(25) 3.4911 no 2_557
H(18) H(3) 3.3740 no .
H(18) H(9) 3.1950 no 2_557
H(18) H(26) 3.4786 no 2_557
H(18) H(27) 2.6180 no 2_557
H(19) C(11) 3.3945 no 2_557
H(19) C(12) 3.5631 no 2_557
H(19) H(9) 3.3418 no 2_557
H(19) H(10) 2.8385 no 1_545
H(20) C(7) 3.2088 no .
H(20) C(12) 3.5348 no 1_545
H(20) H(3) 3.1319 no .
H(20) H(5) 2.5694 no .
H(20) H(6) 2.9688 no .
H(20) H(10) 2.6265 no 1_545
H(21) S(1) 3.1649 no 2_657
H(21) S(6) 3.4958 no 1_556
H(21) S(10) 3.2132 no 2_657
H(21) C(7) 3.3417 no .
H(21) H(2) 3.0666 no .
H(21) H(3) 3.5489 no .
H(21) H(5) 3.3961 no .
H(21) H(6) 2.5117 no .
H(22) S(6) 3.1341 no 1_556
H(22) C(10) 3.3068 no 2_557
H(22) C(11) 3.4536 no 2_557
H(22) C(12) 3.5789 no 2_557
H(22) C(13) 3.5694 no 2_557
H(22) C(14) 3.4720 no 2_557
H(22) C(15) 3.3496 no 2_557
H(23) O(1) 2.5958 no 2_557
H(23) O(2) 2.7006 no 2_557
H(23) C(10) 2.7847 no 2_557
H(23) C(15) 2.7883 no 2_557
H(23) C(24) 3.5629 no 2_557
H(23) C(25) 3.4765 no 2_557
H(23) H(1) 3.2813 no 2_557
H(23) H(2) 3.3780 no .
H(23) H(13) 3.4701 no 2_557
H(23) H(26) 2.9601 no 2_557
H(24) S(5) 3.1410 no 1_556
H(24) S(6) 3.0382 no 1_556
H(24) S(10) 3.5679 no 2_657
H(24) O(2) 3.3837 no 2_557
H(24) C(15) 3.5541 no 2_557
H(24) H(13) 3.1887 no 2_557
H(25) S(8) 3.4161 no 1_566
H(26) O(6) 2.9713 no 2_557
H(26) O(7) 3.3307 no 2_557
H(26) N(1) 3.3555 no 2_557
H(26) C(23) 3.4706 no 2_557
H(26) C(24) 3.5961 no 2_557
H(26) H(1) 3.2431 no 2_557
H(26) H(2) 3.2544 no .
H(26) H(2) 3.1073 no 2_557
H(26) H(3) 3.1676 no 2_557
H(26) H(18) 3.4786 no 2_557
H(26) H(23) 2.9601 no 2_557
H(26) H(26) 3.0102 no 2_557
H(27) S(8) 2.9214 no 1_566
H(27) O(6) 3.2037 no 2_557
H(27) C(20) 3.4536 no 2_557
H(27) H(18) 2.6180 no 2_557
H(28) S(3) 3.1721 no 2_667
H(28) S(8) 3.3456 no 1_566
H(28) C(9) 3.2358 no .
H(28) H(2) 3.2278 no .
H(28) H(7) 2.5150 no .
H(28) H(8) 3.0937 no .

loop_
_geom_hbond_atom_site_label_D
_geom_hbond_atom_site_label_H
_geom_hbond_atom_site_label_A
_geom_hbond_distance_DA
_geom_hbond_distance_DH
_geom_hbond_distance_HA
_geom_hbond_angle_DHA
_geom_hbond_publ_flag
N(1) H(1) O(1) 2.911(5) 0.890 2.478 110.5 no
N(1) H(1) O(2) 2.926(6) 0.890 2.036 179.3 no
N(1) H(1) O(3) 2.856(8) 0.890 2.501 104.4 no
N(1) H(2) O(1) 2.911(5) 0.890 2.579 103.0 no
N(1) H(2) O(7) 2.849(5) 0.890 1.960 177.0 no
N(1) H(3) O(3) 2.856(8) 0.890 2.598 97.6 no
N(1) H(3) O(5) 2.918(4) 0.890 2.034 172.1 no
N(1) H(3) O(6) 3.012(6) 0.890 2.556 112.6 no

loop_
_geom_torsion_atom_site_label_1
_geom_torsion_atom_site_label_2
_geom_torsion_atom_site_label_3
_geom_torsion_atom_site_label_4
_geom_torsion
_geom_torsion_publ_flag
_geom_torsion_site_symmetry_1
_geom_torsion_site_symmetry_3
_geom_torsion_site_symmetry_4
S(1) Ni(1) S(5) C(3) -1.34(8) no . . .
S(5) Ni(1) S(1) C(1) 1.24(8) no . . .
S(1) Ni(1) S(10) C(6) 175.86(7) no . . .
S(10) Ni(1) S(1) C(1) 179.35(7) no . . .
S(5) Ni(1) S(6) C(4) 177.77(8) no . . .
S(6) Ni(1) S(5) C(3) 174.78(8) no . . .
S(6) Ni(1) S(10) C(6) -0.29(8) no . . .
S(10) Ni(1) S(6) C(4) -0.27(8) no . . .
Ni(1) S(1) C(1) S(2) 178.2(3) no . . .
Ni(1) S(1) C(1) C(3) -0.9(5) no . . .
C(1) S(2) C(2) S(3) 178.0(5) no . . .
C(1) S(2) C(2) S(4) -1.4(4) no . . .
C(2) S(2) C(1) S(1) -178.4(4) no . . .
C(2) S(2) C(1) C(3) 0.8(5) no . . .
C(2) S(4) C(3) S(5) 178.5(4) no . . .
C(2) S(4) C(3) C(1) -1.1(5) no . . .
C(3) S(4) C(2) S(2) 1.5(4) no . . .
C(3) S(4) C(2) S(3) -177.9(5) no . . .
Ni(1) S(5) C(3) S(4) -178.4(3) no . . .
Ni(1) S(5) C(3) C(1) 1.2(4) no . . .
Ni(1) S(6) C(4) S(7) -178.5(3) no . . .
Ni(1) S(6) C(4) C(6) 1.0(4) no . . .
C(4) S(7) C(5) S(8) -179.7(4) no . . .
C(4) S(7) C(5) S(9) 0.5(4) no . . .
C(5) S(7) C(4) S(6) 179.8(4) no . . .
C(5) S(7) C(4) C(6) 0.3(4) no . . .
C(5) S(9) C(6) S(10) -177.9(4) no . . .
C(5) S(9) C(6) C(4) 1.2(4) no . . .
C(6) S(9) C(5) S(7) -0.9(4) no . . .
C(6) S(9) C(5) S(8) 179.2(4) no . . .
Ni(1) S(10) C(6) S(9) -180.0(3) no . . .
Ni(1) S(10) C(6) C(4) 1.0(4) no . . .
C(10) O(1) C(25) C(24) 146.2(4) no . . .
C(25) O(1) C(10) C(11) 1.3(7) no . . .
C(25) O(1) C(10) C(15) -177.6(4) no . . .
C(15) O(2) C(16) C(17) 174.5(4) no . . .
C(16) O(2) C(15) C(10) 179.5(4) no . . .
C(16) O(2) C(15) C(14) -0.1(7) no . . .
O(4) O(3) C(17) O(4) 0.0(6) no . . .
O(4) O(3) C(17) C(16) 116(2) no . . .
C(17) O(3) O(4) C(17) 0.0(6) no . . .
C(17) O(3) O(4) C(18) 131.6(7) no . . .
O(4) O(3) C(18) O(4) 0.0(6) no . . .
O(4) O(3) C(18) C(19) -45.8(10) no . . .
C(18) O(3) O(4) C(17) -131.6(6) no . . .
C(18) O(3) O(4) C(18) 0.0(3) no . . .
C(17) O(3) C(18) O(4) -49.3(12) no . . .
C(17) O(3) C(18) C(19) -95.1(13) no . . .
C(18) O(3) C(17) O(4) 59.0(10) no . . .
C(18) O(3) C(17) C(16) 175.3(13) no . . .
O(3) O(4) C(17) O(3) 0.0(5) no . . .
O(3) O(4) C(17) C(16) -114.8(17) no . . .
O(3) O(4) C(18) O(3) 0.0(6) no . . .
O(3) O(4) C(18) C(19) 142.0(8) no . . .
C(17) O(4) C(18) O(3) 49.1(9) no . . .
C(17) O(4) C(18) C(19) -168.9(8) no . . .
C(18) O(4) C(17) O(3) -46.5(7) no . . .
C(18) O(4) C(17) C(16) -161.3(14) no . . .
C(19) O(5) C(20) C(21) 177.1(5) no . . .
C(20) O(5) C(19) C(18) -177.5(5) no . . .
C(21) O(6) C(22) C(23) -176.6(4) no . . .
C(22) O(6) C(21) C(20) 179.4(4) no . . .
C(23) O(7) C(24) C(25) 177.7(3) no . . .
C(24) O(7) C(23) C(22) 171.3(3) no . . .
S(1) C(1) C(3) S(4) 179.4(3) no . . .
S(1) C(1) C(3) S(5) -0.2(7) no . . .
S(2) C(1) C(3) S(4) 0.2(6) no . . .
S(2) C(1) C(3) S(5) -179.4(3) no . . .
S(6) C(4) C(6) S(9) 179.5(3) no . . .
S(6) C(4) C(6) S(10) -1.5(7) no . . .
S(7) C(4) C(6) S(9) -1.0(6) no . . .
S(7) C(4) C(6) S(10) 178.0(3) no . . .
C(8) C(7) C(9) C(8) 56.5(5) no . 2_657 2_657
C(9) C(7) C(8) N(1) -179.4(3) no 2_657 . .
C(9) C(7) C(8) C(9) -57.1(5) no 2_657 . .
N(1) C(8) C(9) C(7) 178.4(4) no . . 2_657
C(7) C(8) C(9) C(7) 56.7(6) no . . 2_657
O(1) C(10) C(11) C(12) -175.9(4) no . . .
O(1) C(10) C(15) O(2) -4.3(6) no . . .
O(1) C(10) C(15) C(14) 175.4(4) no . . .
C(11) C(10) C(15) O(2) 176.8(5) no . . .
C(11) C(10) C(15) C(14) -3.5(7) no . . .
C(15) C(10) C(11) C(12) 2.9(8) no . . .
C(10) C(11) C(12) C(13) -0.2(10) no . . .
C(11) C(12) C(13) C(14) -1.7(11) no . . .
C(12) C(13) C(14) C(15) 1.1(10) no . . .
C(13) C(14) C(15) O(2) -178.8(5) no . . .
C(13) C(14) C(15) C(10) 1.5(8) no . . .
O(2) C(16) C(17) O(3) -32(2) no . . .
O(2) C(16) C(17) O(4) 38(2) no . . .
O(3) C(18) C(19) O(5) -51.5(9) no . . .
O(4) C(18) C(19) O(5) -75.9(6) no . . .
O(5) C(20) C(21) O(6) 62.4(6) no . . .
O(6) C(22) C(23) O(7) -63.2(5) no . . .
O(7) C(24) C(25) O(1) 60.6(5) no . . .
